data_4068187
loop_
_publ_author_name
'Adams, Jeramie J.'
'Arulsamy, Navamoney'
'Roddick, Dean M.'

_publ_section_title
;
 Investigation of IridiumCF3PCP Pincer Catalytic Dehydrogenation and
 Decarbonylation Chemistry
;
_journal_issue 4
_journal_name_full Organometallics
_journal_page_first 1439
_journal_paper_doi 10.1021/om2011886
_journal_volume 31
_journal_year 2012
_chemical_formula_moiety 'C18 H10 F22 Ir O P3'
_chemical_formula_sum 'C18 H10 F22 Ir O P3'
_chemical_formula_weight 945.37
_chemical_name_common (CF3-PCP)Ir(MeP(C2F5)2)CO
_chemical_name_systematic
; 
 ? 
;
_space_group_IT_number 14
_symmetry_cell_setting monoclinic
_symmetry_space_group_name_Hall '-P 2yn'
_symmetry_space_group_name_H-M 'P 1 21/n 1'
_atom_sites_solution_hydrogens geom
_atom_sites_solution_primary direct
_atom_sites_solution_secondary difmap
_audit_creation_method SHELXL-97
_cell_angle_alpha 90.00
_cell_angle_beta 107.002(1)
_cell_angle_gamma 90.00
_cell_formula_units_Z 4
_cell_length_a 11.0551(1)
_cell_length_b 16.0954(2)
_cell_length_c 16.1451(2)
_cell_measurement_reflns_used 9349
_cell_measurement_temperature 150(2)
_cell_measurement_theta_max 35.04
_cell_measurement_theta_min 2.64
_cell_volume 2747.24(6)
_computing_cell_refinement 'Bruker SAINT'
_computing_data_collection 'Bruker APEX2'
_computing_data_reduction 'Bruker SAINT'
_computing_molecular_graphics 'Bruker SHELXTL'
_computing_publication_material 'Bruker SHELXTL'
_computing_structure_refinement 'SHELXL-97 (Sheldrick, 2008)'
_computing_structure_solution 'SHELXS-97 (Sheldrick, 2008)'
_diffrn_ambient_temperature 150(2)
_diffrn_measured_fraction_theta_full 0.997
_diffrn_measured_fraction_theta_max 0.997
_diffrn_measurement_device_type 'Bruker APEX-II CCD'
_diffrn_measurement_method '\f and \w scans'
_diffrn_radiation_monochromator graphite
_diffrn_radiation_source 'fine-focus sealed tube'
_diffrn_radiation_type MoK\a
_diffrn_radiation_wavelength 0.71073
_diffrn_reflns_av_R_equivalents 0.0190
_diffrn_reflns_av_sigmaI/netI 0.0210
_diffrn_reflns_limit_h_max 17
_diffrn_reflns_limit_h_min -17
_diffrn_reflns_limit_k_max 21
_diffrn_reflns_limit_k_min -25
_diffrn_reflns_limit_l_max 24
_diffrn_reflns_limit_l_min -25
_diffrn_reflns_number 32815
_diffrn_reflns_theta_full 33.73
_diffrn_reflns_theta_max 33.73
_diffrn_reflns_theta_min 1.83
_exptl_absorpt_coefficient_mu 5.199
_exptl_absorpt_correction_T_max 0.4614
_exptl_absorpt_correction_T_min 0.1696
_exptl_absorpt_correction_type multi-scan
_exptl_absorpt_process_details 'SADABS (Bruker AXS Inc., 2008)'
_exptl_crystal_colour colourless
_exptl_crystal_density_diffrn 2.286
_exptl_crystal_density_method 'not measured'
_exptl_crystal_description rectangular
_exptl_crystal_F_000 1784
_exptl_crystal_size_max 0.53
_exptl_crystal_size_mid 0.49
_exptl_crystal_size_min 0.18
_refine_diff_density_max 1.015
_refine_diff_density_min -0.892
_refine_diff_density_rms 0.091
_refine_ls_extinction_method none
_refine_ls_goodness_of_fit_ref 1.015
_refine_ls_hydrogen_treatment refall
_refine_ls_matrix_type full
_refine_ls_number_parameters 474
_refine_ls_number_reflns 10952
_refine_ls_number_restraints 0
_refine_ls_restrained_S_all 1.015
_refine_ls_R_factor_all 0.0334
_refine_ls_R_factor_gt 0.0204
_refine_ls_shift/su_max 0.024
_refine_ls_shift/su_mean 0.001
_refine_ls_structure_factor_coef Fsqd
_refine_ls_weighting_details 'calc w=1/[\s^2^(Fo^2^)+(0.0165P)^2^+2.2530P] where P=(Fo^2^+2Fc^2^)/3'
_refine_ls_weighting_scheme calc
_refine_ls_wR_factor_gt 0.0427
_refine_ls_wR_factor_ref 0.0476
_reflns_number_gt 8309
_reflns_number_total 10952
_reflns_threshold_expression >2sigma(I)
_cod_data_source_file om2011886_si_002.cif
_cod_data_source_block jja233
_cod_depositor_comments
;
The following automatic conversions were performed:

'_symmetry_cell_setting' value 'Monoclinic' changed to 'monoclinic'
according to /home/saulius/struct/CIF-dictionaries/cif_core.dic
dictionary named 'cif_core.dic' version 2.4.1 from 2010-06-29.

Automatic conversion script
Id: cif_fix_values 1715 2011-07-08 13:25:40Z adriana 
;
_cod_original_cell_volume 2747.24(5)
_cod_original_sg_symbol_Hall '-P 2ybn'
_cod_original_sg_symbol_H-M P2(1)/n
_cod_database_code 4068187

loop_
_symmetry_equiv_pos_as_xyz
'x, y, z'
'-x+1/2, y+1/2, -z+1/2'
'-x, -y, -z'
'x-1/2, -y-1/2, z-1/2'

loop_
_atom_site_label
_atom_site_type_symbol
_atom_site_fract_x
_atom_site_fract_y
_atom_site_fract_z
_atom_site_U_iso_or_equiv
_atom_site_adp_type
_atom_site_occupancy
_atom_site_symmetry_multiplicity
_atom_site_calc_flag
_atom_site_refinement_flags
_atom_site_disorder_assembly
_atom_site_disorder_group
Ir1 Ir 0.340121(6) 0.251993(4) 0.551586(4) 0.01867(2) Uani 1 1 d . . .
P1 P 0.18522(5) 0.16131(3) 0.54758(3) 0.02334(9) Uani 1 1 d . A .
P2 P 0.36267(5) 0.37836(3) 0.61222(3) 0.02553(10) Uani 1 1 d . . .
P3 P 0.41234(5) 0.24789(3) 0.43238(3) 0.02403(9) Uani 1 1 d . . .
C1 C 0.17727(18) 0.31564(12) 0.47486(12) 0.0225(3) Uani 1 1 d . . .
C13 C 0.47610(19) 0.19235(13) 0.63116(13) 0.0277(4) Uani 1 1 d . . .
O1 O 0.55346(16) 0.15634(11) 0.67938(11) 0.0419(4) Uani 1 1 d . . .
C2 C 0.1748(2) 0.40295(13) 0.46947(12) 0.0270(4) Uani 1 1 d . . .
C3 C 0.0707(2) 0.44388(15) 0.41470(15) 0.0368(5) Uani 1 1 d . . .
H3 H 0.071(3) 0.5020(19) 0.4108(19) 0.051(8) Uiso 1 1 d . . .
C4 C -0.0322(2) 0.39885(16) 0.36643(15) 0.0390(5) Uani 1 1 d . . .
H4 H -0.104(3) 0.4260(17) 0.3262(17) 0.043(7) Uiso 1 1 d . . .
C5 C -0.0354(2) 0.31374(16) 0.37606(14) 0.0341(5) Uani 1 1 d . . .
H5 H -0.110(3) 0.285(2) 0.3465(19) 0.051(8) Uiso 1 1 d . . .
C6 C 0.06748(19) 0.27196(13) 0.43042(12) 0.0256(4) Uani 1 1 d . . .
C7 C 0.0613(2) 0.17943(14) 0.44665(14) 0.0300(4) Uani 1 1 d . . .
H7A H -0.018(2) 0.1624(15) 0.4508(15) 0.031(6) Uiso 1 1 d . . .
H7B H 0.077(2) 0.1486(16) 0.4041(16) 0.032(7) Uiso 1 1 d . . .
C8 C 0.0958(2) 0.16747(15) 0.63053(15) 0.0354(5) Uani 1 1 d . . .
F8A F 0.0452(2) 0.24180(10) 0.62827(14) 0.0635(5) Uani 1 1 d . . .
F8B F 0.17108(17) 0.15486(14) 0.70967(10) 0.0651(5) Uani 1 1 d . . .
F8C F 0.00114(19) 0.11380(13) 0.61865(13) 0.0746(6) Uani 1 1 d . . .
C9 C 0.2154(2) 0.04592(14) 0.55440(17) 0.0388(5) Uani 1 1 d . . .
F9A F 0.2929(8) 0.0286(4) 0.6338(3) 0.075(2) Uani 0.598(18) 1 d P A 1
F9B F 0.1200(7) -0.0020(5) 0.5456(9) 0.093(3) Uani 0.598(18) 1 d P A 1
F9C F 0.2812(12) 0.0222(4) 0.5048(7) 0.077(2) Uani 0.598(18) 1 d P A 1
F9D F 0.1292(12) 0.0021(6) 0.5752(6) 0.058(2) Uani 0.402(18) 1 d P A 2
F9E F 0.199(2) 0.0169(4) 0.4732(8) 0.083(4) Uani 0.402(18) 1 d P A 2
F9F F 0.3196(11) 0.0297(5) 0.6034(18) 0.150(7) Uani 0.402(18) 1 d P A 2
C10 C 0.2855(2) 0.45110(14) 0.52680(15) 0.0345(5) Uani 1 1 d . . .
H10A H 0.349(3) 0.4648(17) 0.4983(17) 0.040(7) Uiso 1 1 d . . .
H10B H 0.260(3) 0.5013(18) 0.5481(18) 0.045(8) Uiso 1 1 d . . .
C11 C 0.2827(2) 0.40389(15) 0.69752(15) 0.0380(5) Uani 1 1 d . . .
F11A F 0.15939(15) 0.39167(12) 0.66565(11) 0.0565(4) Uani 1 1 d . . .
F11B F 0.3257(2) 0.35690(12) 0.76727(10) 0.0689(6) Uani 1 1 d . . .
F11C F 0.29579(19) 0.48251(11) 0.72379(12) 0.0661(5) Uani 1 1 d . . .
C12 C 0.5199(3) 0.42710(16) 0.66924(16) 0.0427(6) Uani 1 1 d . . .
F12A F 0.5147(2) 0.50246(14) 0.69972(17) 0.0957(8) Uani 1 1 d . . .
F12B F 0.58969(18) 0.43433(15) 0.61723(13) 0.0768(6) Uani 1 1 d . . .
F12C F 0.5803(2) 0.38088(16) 0.73459(15) 0.1039(9) Uani 1 1 d . . .
C14 C 0.3217(3) 0.30177(18) 0.33558(15) 0.0375(5) Uani 1 1 d . . .
H14A H 0.310(3) 0.3559(19) 0.3509(18) 0.045(8) Uiso 1 1 d . . .
H14B H 0.367(3) 0.3004(18) 0.2954(18) 0.043(7) Uiso 1 1 d . . .
H14C H 0.244(3) 0.2765(19) 0.3179(19) 0.044(8) Uiso 1 1 d . . .
C15 C 0.5723(2) 0.29549(18) 0.43832(16) 0.0400(5) Uani 1 1 d . . .
F15A F 0.55893(16) 0.37710(10) 0.45536(11) 0.0520(4) Uani 1 1 d . . .
F15B F 0.59687(16) 0.29265(13) 0.36082(10) 0.0570(4) Uani 1 1 d . . .
C16 C 0.6924(2) 0.2650(2) 0.5060(2) 0.0515(7) Uani 1 1 d . . .
F16A F 0.68263(15) 0.27070(14) 0.58534(11) 0.0659(5) Uani 1 1 d . . .
F16B F 0.79006(17) 0.31131(18) 0.50345(14) 0.0899(8) Uani 1 1 d . . .
F16C F 0.7164(2) 0.18795(16) 0.49235(16) 0.0941(8) Uani 1 1 d . . .
C17 C 0.4216(2) 0.13906(15) 0.38865(14) 0.0330(4) Uani 1 1 d . . .
F17A F 0.29981(14) 0.11241(10) 0.36616(9) 0.0446(3) Uani 1 1 d . . .
F17B F 0.48890(15) 0.09064(9) 0.45420(9) 0.0449(4) Uani 1 1 d . . .
C18 C 0.4678(3) 0.11859(19) 0.31010(17) 0.0486(7) Uani 1 1 d . . .
F18A F 0.59097(18) 0.13107(13) 0.32769(12) 0.0658(5) Uani 1 1 d . . .
F18B F 0.4459(2) 0.03943(12) 0.28882(11) 0.0667(5) Uani 1 1 d . . .
F18C F 0.4084(2) 0.16421(13) 0.24207(10) 0.0709(6) Uani 1 1 d . . .

loop_
_atom_site_aniso_label
_atom_site_aniso_U_11
_atom_site_aniso_U_22
_atom_site_aniso_U_33
_atom_site_aniso_U_23
_atom_site_aniso_U_13
_atom_site_aniso_U_12
Ir1 0.01818(3) 0.02131(3) 0.01615(3) 0.00119(3) 0.00443(2) 0.00111(3)
P1 0.0239(2) 0.0223(2) 0.0240(2) 0.00108(17) 0.00717(17) -0.00094(18)
P2 0.0304(2) 0.0219(2) 0.0219(2) -0.00009(17) 0.00386(18) -0.00094(19)
P3 0.0224(2) 0.0316(2) 0.01936(19) 0.00366(19) 0.00812(15) 0.0039(2)
C1 0.0239(8) 0.0247(8) 0.0185(8) 0.0024(6) 0.0057(6) 0.0044(7)
C13 0.0266(9) 0.0302(10) 0.0245(9) 0.0025(7) 0.0046(7) 0.0002(8)
O1 0.0344(8) 0.0471(10) 0.0366(9) 0.0124(7) -0.0017(7) 0.0078(7)
C2 0.0323(10) 0.0262(9) 0.0213(8) 0.0023(7) 0.0061(7) 0.0042(8)
C3 0.0453(13) 0.0299(11) 0.0312(11) 0.0043(8) 0.0050(9) 0.0116(10)
C4 0.0370(12) 0.0419(13) 0.0309(11) 0.0033(9) -0.0013(9) 0.0161(10)
C5 0.0251(10) 0.0434(12) 0.0291(10) 0.0006(9) 0.0008(8) 0.0060(9)
C6 0.0236(8) 0.0301(9) 0.0218(8) -0.0001(7) 0.0046(7) 0.0026(7)
C7 0.0277(10) 0.0312(10) 0.0283(10) -0.0021(8) 0.0039(8) -0.0044(8)
C8 0.0345(11) 0.0404(12) 0.0352(11) 0.0029(9) 0.0163(9) -0.0034(9)
F8A 0.0755(13) 0.0534(10) 0.0850(14) 0.0131(9) 0.0601(11) 0.0226(9)
F8B 0.0589(10) 0.1111(16) 0.0291(7) 0.0133(9) 0.0186(7) 0.0103(10)
F8C 0.0720(12) 0.0885(14) 0.0824(13) -0.0182(11) 0.0524(11) -0.0443(11)
C9 0.0412(13) 0.0256(10) 0.0499(14) 0.0039(9) 0.0142(11) -0.0013(9)
F9A 0.108(5) 0.044(2) 0.049(3) 0.0196(15) -0.012(2) 0.019(3)
F9B 0.042(2) 0.034(2) 0.189(9) -0.012(4) 0.010(4) -0.0138(17)
F9C 0.134(6) 0.0306(18) 0.097(5) 0.012(2) 0.084(5) 0.024(3)
F9D 0.096(7) 0.024(3) 0.067(4) 0.010(3) 0.044(4) -0.015(3)
F9E 0.167(11) 0.025(2) 0.079(5) -0.010(3) 0.072(7) 0.005(5)
F9F 0.041(4) 0.022(3) 0.320(18) -0.006(7) -0.050(8) 0.009(2)
C10 0.0453(13) 0.0235(10) 0.0296(10) 0.0047(8) 0.0030(9) -0.0013(9)
C11 0.0493(14) 0.0344(11) 0.0278(10) -0.0030(8) 0.0075(9) 0.0145(10)
F11A 0.0465(9) 0.0805(12) 0.0482(9) -0.0181(9) 0.0228(7) 0.0003(9)
F11B 0.0980(14) 0.0828(13) 0.0341(8) 0.0217(8) 0.0321(9) 0.0523(11)
F11C 0.0815(13) 0.0471(9) 0.0682(11) -0.0297(8) 0.0193(10) 0.0131(9)
C12 0.0463(14) 0.0399(13) 0.0344(12) -0.0030(10) 0.0000(10) -0.0123(11)
F12A 0.0815(15) 0.0687(13) 0.129(2) -0.0585(14) 0.0185(14) -0.0316(12)
F12B 0.0531(11) 0.1100(17) 0.0701(12) -0.0259(12) 0.0222(9) -0.0428(11)
F12C 0.0676(13) 0.1232(19) 0.0798(14) 0.0531(14) -0.0428(11) -0.0439(13)
C14 0.0425(13) 0.0463(14) 0.0260(10) 0.0115(9) 0.0135(9) 0.0137(11)
C15 0.0343(11) 0.0538(15) 0.0378(12) 0.0046(11) 0.0199(10) -0.0027(11)
F15A 0.0553(10) 0.0462(9) 0.0589(10) 0.0017(7) 0.0236(8) -0.0151(8)
F15B 0.0504(9) 0.0859(13) 0.0467(9) 0.0101(9) 0.0330(8) -0.0033(9)
C16 0.0274(11) 0.081(2) 0.0484(15) 0.0016(14) 0.0144(10) -0.0049(13)
F16A 0.0324(8) 0.1192(16) 0.0441(9) 0.0125(10) 0.0079(7) -0.0052(9)
F16B 0.0339(9) 0.155(2) 0.0829(14) 0.0163(15) 0.0205(9) -0.0291(12)
F16C 0.0606(13) 0.0993(18) 0.0986(17) -0.0143(14) -0.0136(12) 0.0356(12)
C17 0.0355(11) 0.0385(11) 0.0261(10) -0.0005(8) 0.0106(8) 0.0091(9)
F17A 0.0418(8) 0.0495(9) 0.0426(8) -0.0166(7) 0.0127(6) -0.0044(7)
F17B 0.0600(9) 0.0414(8) 0.0332(7) 0.0054(6) 0.0134(6) 0.0216(7)
C18 0.0582(17) 0.0567(16) 0.0355(13) -0.0047(11) 0.0207(12) 0.0182(14)
F18A 0.0621(11) 0.0827(13) 0.0678(11) -0.0063(10) 0.0427(9) 0.0170(10)
F18B 0.0904(14) 0.0625(11) 0.0522(10) -0.0205(9) 0.0285(10) 0.0173(10)
F18C 0.1027(15) 0.0867(14) 0.0285(8) 0.0073(8) 0.0274(9) 0.0395(12)

loop_
_atom_type_symbol
_atom_type_description
_atom_type_scat_dispersion_real
_atom_type_scat_dispersion_imag
_atom_type_scat_source
C C 0.0033 0.0016 'International Tables Vol C Tables 4.2.6.8 and 6.1.1.4'
H H 0.0000 0.0000 'International Tables Vol C Tables 4.2.6.8 and 6.1.1.4'
O O 0.0106 0.0060 'International Tables Vol C Tables 4.2.6.8 and 6.1.1.4'
F F 0.0171 0.0103 'International Tables Vol C Tables 4.2.6.8 and 6.1.1.4'
P P 0.1023 0.0942 'International Tables Vol C Tables 4.2.6.8 and 6.1.1.4'
Ir Ir -1.4442 7.9887 'International Tables Vol C Tables 4.2.6.8 and 6.1.1.4'

loop_
_geom_angle_atom_site_label_1
_geom_angle_atom_site_label_2
_geom_angle_atom_site_label_3
_geom_angle
C13 Ir1 C1 172.96(8)
C13 Ir1 P1 97.81(6)
C1 Ir1 P1 77.70(5)
C13 Ir1 P2 101.30(6)
C1 Ir1 P2 77.53(5)
P1 Ir1 P2 126.285(19)
C13 Ir1 P3 98.65(6)
C1 Ir1 P3 88.17(5)
P1 Ir1 P3 114.144(19)
P2 Ir1 P3 111.836(19)
C7 P1 C8 102.36(11)
C7 P1 C9 106.52(11)
C8 P1 C9 97.52(11)
C7 P1 Ir1 106.91(7)
C8 P1 Ir1 120.07(8)
C9 P1 Ir1 121.37(8)
C10 P2 C12 105.29(11)
C10 P2 C11 101.36(11)
C12 P2 C11 96.61(12)
C10 P2 Ir1 106.58(8)
C12 P2 Ir1 124.10(9)
C11 P2 Ir1 120.06(8)
C14 P3 C17 101.35(12)
C14 P3 C15 97.03(12)
C17 P3 C15 103.85(11)
C14 P3 Ir1 118.05(9)
C17 P3 Ir1 114.08(7)
C15 P3 Ir1 119.54(8)
C6 C1 C2 118.03(17)
C6 C1 Ir1 120.96(14)
C2 C1 Ir1 120.98(14)
O1 C13 Ir1 177.8(2)
C3 C2 C1 120.5(2)
C3 C2 C10 121.01(19)
C1 C2 C10 118.41(18)
C4 C3 C2 120.0(2)
C4 C3 H3 120.1(19)
C2 C3 H3 119.8(19)
C5 C4 C3 120.1(2)
C5 C4 H4 118.6(16)
C3 C4 H4 121.3(16)
C4 C5 C6 120.5(2)
C4 C5 H5 118.3(19)
C6 C5 H5 121.1(19)
C5 C6 C1 120.4(2)
C5 C6 C7 120.93(19)
C1 C6 C7 118.61(17)
C6 C7 P1 104.59(13)
C6 C7 H7A 112.8(15)
P1 C7 H7A 111.4(15)
C6 C7 H7B 112.2(16)
P1 C7 H7B 109.3(16)
H7A C7 H7B 107(2)
F8A C8 F8B 108.0(2)
F8A C8 F8C 106.0(2)
F8B C8 F8C 106.7(2)
F8A C8 P1 109.59(16)
F8B C8 P1 111.51(16)
F8C C8 P1 114.73(17)
F9F C9 F9B 122.3(7)
F9F C9 F9C 75.0(10)
F9B C9 F9C 110.5(5)
F9F C9 F9D 109.9(12)
F9B C9 F9D 20.6(8)
F9C C9 F9D 126.0(6)
F9F C9 F9A 28.5(14)
F9B C9 F9A 104.8(6)
F9C C9 F9A 102.3(6)
F9D C9 F9A 87.3(6)
F9F C9 F9E 112.9(9)
F9B C9 F9E 79.2(5)
F9C C9 F9E 40.1(4)
F9D C9 F9E 99.3(7)
F9A C9 F9E 136.0(7)
F9F C9 P1 111.5(4)
F9B C9 P1 117.4(4)
F9C C9 P1 112.2(3)
F9D C9 P1 114.7(6)
F9A C9 P1 108.2(3)
F9E C9 P1 108.2(4)
C2 C10 P2 104.48(14)
C2 C10 H10A 113.2(16)
P2 C10 H10A 105.1(16)
C2 C10 H10B 112.6(17)
P2 C10 H10B 113.3(17)
H10A C10 H10B 108(2)
F11A C11 F11B 108.6(2)
F11A C11 F11C 105.6(2)
F11B C11 F11C 107.1(2)
F11A C11 P2 109.46(15)
F11B C11 P2 111.60(16)
F11C C11 P2 114.18(19)
F12B C12 F12C 108.3(3)
F12B C12 F12A 105.0(2)
F12C C12 F12A 106.9(2)
F12B C12 P2 111.00(17)
F12C C12 P2 109.78(18)
F12A C12 P2 115.5(2)
P3 C14 H14A 107.8(18)
P3 C14 H14B 108.3(17)
H14A C14 H14B 111(3)
P3 C14 H14C 106.7(19)
H14A C14 H14C 108(3)
H14B C14 H14C 115(3)
F15B C15 F15A 106.4(2)
F15B C15 C16 106.4(2)
F15A C15 C16 106.7(2)
F15B C15 P3 111.93(18)
F15A C15 P3 104.16(16)
C16 C15 P3 120.35(19)
F16C C16 F16A 108.1(3)
F16C C16 F16B 108.8(3)
F16A C16 F16B 106.9(3)
F16C C16 C15 111.2(3)
F16A C16 C15 111.7(2)
F16B C16 C15 110.0(3)
F17B C17 F17A 107.70(19)
F17B C17 C18 106.46(18)
F17A C17 C18 104.77(19)
F17B C17 P3 108.53(14)
F17A C17 P3 103.52(14)
C18 C17 P3 124.82(19)
F18A C18 F18B 107.5(2)
F18A C18 F18C 108.9(3)
F18B C18 F18C 108.0(2)
F18A C18 C17 111.1(2)
F18B C18 C17 109.9(2)
F18C C18 C17 111.2(2)

loop_
_geom_bond_atom_site_label_1
_geom_bond_atom_site_label_2
_geom_bond_distance
Ir1 C13 1.924(2)
Ir1 C1 2.1262(18)
Ir1 P1 2.2366(5)
Ir1 P2 2.2394(5)
Ir1 P3 2.2901(5)
P1 C7 1.820(2)
P1 C8 1.885(2)
P1 C9 1.884(2)
P2 C10 1.820(2)
P2 C12 1.884(3)
P2 C11 1.887(2)
P3 C14 1.812(2)
P3 C17 1.903(2)
P3 C15 1.904(2)
C1 C6 1.405(3)
C1 C2 1.408(3)
C13 O1 1.133(2)
C2 C3 1.395(3)
C2 C10 1.514(3)
C3 C4 1.382(4)
C3 H3 0.94(3)
C4 C5 1.380(4)
C4 H4 0.97(3)
C5 C6 1.390(3)
C5 H5 0.94(3)
C6 C7 1.517(3)
C7 H7A 0.94(3)
C7 H7B 0.90(3)
C8 F8A 1.317(3)
C8 F8B 1.321(3)
C8 F8C 1.327(3)
C9 F9F 1.219(10)
C9 F9B 1.281(7)
C9 F9C 1.286(5)
C9 F9D 1.305(9)
C9 F9A 1.347(5)
C9 F9E 1.354(9)
C10 H10A 0.97(3)
C10 H10B 0.95(3)
C11 F11A 1.323(3)
C11 F11B 1.324(3)
C11 F11C 1.329(3)
C12 F12B 1.301(3)
C12 F12C 1.304(3)
C12 F12A 1.317(3)
C14 H14A 0.92(3)
C14 H14B 0.93(3)
C14 H14C 0.92(3)
C15 F15B 1.356(3)
C15 F15A 1.359(3)
C15 C16 1.533(4)
C16 F16C 1.301(4)
C16 F16A 1.319(3)
C16 F16B 1.322(3)
C17 F17B 1.349(2)
C17 F17A 1.357(3)
C17 C18 1.535(3)
C18 F18A 1.323(3)
C18 F18B 1.323(3)
C18 F18C 1.325(3)
